data_7238020
loop_
_publ_author_name
'Li, Wang'
'Zeng, Ying'
'Shu, Xia'
'He, Chun-Ting'
'Du, Zi-Yi'
'Zhang, Wei-Xiong'
'Chen, Xiao-Ming'

_publ_section_title
;
 Isostructural phase transition and tunable water rotation within a unique
 solid rotor system
;
_journal_issue 42
_journal_name_full 'Journal of Materials Chemistry C'
_journal_page_first 13176
_journal_paper_doi 10.1039/C9TC04765D
_journal_volume 7
_journal_year 2019
_chemical_formula_sum 'C16 H38 Br3 N O7 Zn'
_chemical_formula_weight 661.57
_space_group_crystal_system trigonal
_space_group_IT_number 146
_space_group_name_Hall 'R 3'
_space_group_name_H-M_alt 'R 3 :H'
_atom_sites_solution_hydrogens mixed
_audit_creation_method SHELXL-2014/7
_audit_update_record
;
2019-08-06 deposited with the CCDC.	2019-09-26 downloaded from the CCDC.
;
_cell_angle_alpha 90
_cell_angle_beta 90
_cell_angle_gamma 120
_cell_formula_units_Z 3
_cell_length_a 14.12190(10)
_cell_length_b 14.12190(10)
_cell_length_c 11.3624(3)
_cell_measurement_reflns_used 2447
_cell_measurement_temperature 296(2)
_cell_measurement_theta_max 25.48
_cell_measurement_theta_min 2.45
_cell_volume 1962.40(6)
_computing_cell_refinement 'Bruker SMART'
_computing_data_collection 'Bruker SMART'
_computing_data_reduction 'Bruker SAINT'
_computing_molecular_graphics 'Bruker SHELXTL'
_computing_publication_material 'Bruker SHELXTL'
_computing_structure_refinement 'SHELXL-2014/7 (Sheldrick, 2014)'
_computing_structure_solution 'Bruker SHELXTL'
_diffrn_ambient_temperature 296(2)
_diffrn_measured_fraction_theta_full 1.000
_diffrn_measured_fraction_theta_max 0.990
_diffrn_measurement_device_type 'CCD area detector'
_diffrn_measurement_method 'phi and omega scans'
_diffrn_radiation_type MoK\a
_diffrn_radiation_wavelength 0.71073
_diffrn_reflns_av_R_equivalents 0.0305
_diffrn_reflns_av_unetI/netI 0.0588
_diffrn_reflns_Laue_measured_fraction_full 1.000
_diffrn_reflns_Laue_measured_fraction_max 0.990
_diffrn_reflns_limit_h_max 21
_diffrn_reflns_limit_h_min -21
_diffrn_reflns_limit_k_max 14
_diffrn_reflns_limit_k_min -22
_diffrn_reflns_limit_l_max 14
_diffrn_reflns_limit_l_min -17
_diffrn_reflns_number 6535
_diffrn_reflns_point_group_measured_fraction_full 1.000
_diffrn_reflns_point_group_measured_fraction_max 0.990
_diffrn_reflns_theta_full 25.242
_diffrn_reflns_theta_max 33.914
_diffrn_reflns_theta_min 2.447
_exptl_absorpt_coefficient_mu 5.552
_exptl_absorpt_correction_T_max 0.7467
_exptl_absorpt_correction_T_min 0.4357
_exptl_absorpt_correction_type multi-scan
_exptl_absorpt_process_details 'SADABS (Bruker, 2008)'
_exptl_crystal_colour colourless
_exptl_crystal_density_diffrn 1.679
_exptl_crystal_description block
_exptl_crystal_F_000 996
_exptl_crystal_size_max 0.40
_exptl_crystal_size_mid 0.30
_exptl_crystal_size_min 0.20
_refine_diff_density_max 1.005
_refine_diff_density_min -0.390
_refine_diff_density_rms 0.094
_refine_ls_abs_structure_details
; 
 Refined as an inversion twin. 
;
_refine_ls_abs_structure_Flack 0.01(3)
_refine_ls_extinction_coef 0.0050(6)
_refine_ls_extinction_expression Fc^*^=kFc[1+0.001xFc^2^\l^3^/sin(2\q)]^-1/4^
_refine_ls_extinction_method 'SHELXL-2014/7 (Sheldrick 2014'
_refine_ls_goodness_of_fit_ref 1.010
_refine_ls_hydrogen_treatment mixed
_refine_ls_matrix_type full
_refine_ls_number_parameters 90
_refine_ls_number_reflns 3259
_refine_ls_number_restraints 6
_refine_ls_restrained_S_all 1.032
_refine_ls_R_factor_all 0.0733
_refine_ls_R_factor_gt 0.0429
_refine_ls_shift/su_max 0.000
_refine_ls_shift/su_mean 0.000
_refine_ls_structure_factor_coef Fsqd
_refine_ls_weighting_details 'w=1/[\s^2^(Fo^2^)+(0.0600P)^2^] where P=(Fo^2^+2Fc^2^)/3'
_refine_ls_weighting_scheme calc
_refine_ls_wR_factor_gt 0.1056
_refine_ls_wR_factor_ref 0.1184
_reflns_Friedel_coverage 1.000
_reflns_Friedel_fraction_full 1.000
_reflns_Friedel_fraction_max 0.990
_reflns_number_gt 2179
_reflns_number_total 3259
_reflns_threshold_expression 'I > 2\s(I)'
_cod_data_source_file c9tc04765d2.cif
_cod_data_source_block 1_CCDC1
_cod_database_code 7238020
_shelx_shelxl_version_number 2014/7
_shelx_space_group_comment
; 
The symmetry employed for this shelxl refinement is uniquely defined 
by the following loop, which should always be used as a source of 
symmetry information in preference to the above space-group names. 
They are only intended as comments. 
;

loop_
_space_group_symop_operation_xyz
'x, y, z'
'-y, x-y, z'
'-x+y, -x, z'
'x+2/3, y+1/3, z+1/3'
'-y+2/3, x-y+1/3, z+1/3'
'-x+y+2/3, -x+1/3, z+1/3'
'x+1/3, y+2/3, z+2/3'
'-y+1/3, x-y+2/3, z+2/3'
'-x+y+1/3, -x+2/3, z+2/3'

loop_
_atom_site_label
_atom_site_type_symbol
_atom_site_fract_x
_atom_site_fract_y
_atom_site_fract_z
_atom_site_U_iso_or_equiv
_atom_site_adp_type
_atom_site_occupancy
_atom_site_site_symmetry_order
_atom_site_calc_flag
_atom_site_refinement_flags_posn
_atom_site_refinement_flags_adp
_atom_site_refinement_flags_occupancy
Zn1 Zn 0.3333 0.6667 0.18968(7) 0.0414(3) Uani 1 3 d S T P
Br1 Br 0.23757(5) 0.47736(5) 0.14355(7) 0.0561(2) Uani 1 1 d . . .
N1 N 0.3333 0.6667 0.6499(7) 0.0414(15) Uani 1 3 d S T P
H1C H 0.4027 0.6998 0.6235 0.062 Uiso 1 1 d R U .
C3 C 0.5777(9) 0.6570(14) 0.514(2) 0.185(11) Uani 1 1 d . . .
H3A H 0.6431 0.6655 0.5516 0.222 Uiso 1 1 d R U .
H3B H 0.5954 0.6755 0.4317 0.222 Uiso 1 1 d DR U .
C4 C 0.5008(11) 0.5496(11) 0.5162(15) 0.114(4) Uani 1 1 d . . .
H4A H 0.5090 0.5202 0.5902 0.136 Uiso 1 1 calc R U .
H4B H 0.5191 0.5141 0.4543 0.136 Uiso 1 1 calc R U .
C1 C 0.3215(9) 0.4109(7) 0.5136(13) 0.100(4) Uani 1 1 d . . .
H1A H 0.3332 0.3863 0.5891 0.120 Uiso 1 1 calc R U .
H1B H 0.3383 0.3731 0.4532 0.120 Uiso 1 1 calc R U .
C2 C 0.6232(10) 0.8311(17) 0.5046(19) 0.166(9) Uani 1 1 d . . .
H2A H 0.6267 0.8165 0.4218 0.199 Uiso 1 1 d DR U .
H2B H 0.6966 0.8623 0.5363 0.199 Uiso 1 1 d R U .
C5 C 0.3333 0.6667 0.7833(7) 0.046(2) Uani 1 3 d S T P
C6 C 0.3897(7) 0.6051(7) 0.8245(5) 0.0615(17) Uani 1 1 d . . .
H6A H 0.3906 0.6040 0.9090 0.092 Uiso 1 1 calc R U .
H6B H 0.3507 0.5314 0.7953 0.092 Uiso 1 1 calc R U .
H6C H 0.4633 0.6408 0.7953 0.092 Uiso 1 1 calc R U .
O2 O 0.5576(5) 0.7332(5) 0.5588(8) 0.094(2) Uani 1 1 d . . .
O1 O 0.3929(6) 0.5168(6) 0.5042(10) 0.107(3) Uani 1 1 d . . .
O1W O 0.3333 0.6667 0.3735(5) 0.0552(17) Uani 1 3 d DS T P
H1WA H 0.361(12) 0.629(11) 0.401(7) 0.083 Uiso 0.6667 1 d D U P

loop_
_atom_site_aniso_label
_atom_site_aniso_U_11
_atom_site_aniso_U_22
_atom_site_aniso_U_33
_atom_site_aniso_U_23
_atom_site_aniso_U_13
_atom_site_aniso_U_12
Zn1 0.0436(4) 0.0436(4) 0.0369(5) 0.000 0.000 0.02181(18)
Br1 0.0520(4) 0.0444(3) 0.0678(4) -0.0062(3) -0.0043(3) 0.0211(3)
N1 0.044(2) 0.044(2) 0.036(3) 0.000 0.000 0.0221(12)
C3 0.046(5) 0.127(11) 0.37(3) -0.123(16) -0.004(10) 0.038(6)
C4 0.092(8) 0.103(8) 0.173(13) -0.021(8) 0.010(7) 0.069(7)
C1 0.083(6) 0.048(4) 0.175(11) -0.011(6) 0.022(7) 0.038(5)
C2 0.049(6) 0.203(18) 0.226(19) 0.096(15) 0.051(9) 0.048(8)
C5 0.057(3) 0.057(3) 0.026(3) 0.000 0.000 0.0283(17)
C6 0.077(5) 0.067(4) 0.048(3) 0.008(3) -0.008(3) 0.042(4)
O2 0.068(4) 0.055(3) 0.158(6) 0.001(4) 0.016(4) 0.030(3)
O1 0.055(3) 0.072(4) 0.181(8) -0.021(4) 0.005(4) 0.023(3)
O1W 0.066(3) 0.066(3) 0.034(3) 0.000 0.000 0.0329(14)

loop_
_atom_type_symbol
_atom_type_description
_atom_type_scat_dispersion_real
_atom_type_scat_dispersion_imag
_atom_type_scat_source
C C 0.0033 0.0016 'International Tables Vol C Tables 4.2.6.8 and 6.1.1.4'
H H 0.0000 0.0000 'International Tables Vol C Tables 4.2.6.8 and 6.1.1.4'
N N 0.0061 0.0033 'International Tables Vol C Tables 4.2.6.8 and 6.1.1.4'
O O 0.0106 0.0060 'International Tables Vol C Tables 4.2.6.8 and 6.1.1.4'
Zn Zn 0.2839 1.4301 'International Tables Vol C Tables 4.2.6.8 and 6.1.1.4'
Br Br -0.2901 2.4595 'International Tables Vol C Tables 4.2.6.8 and 6.1.1.4'

loop_
_geom_angle_atom_site_label_1
_geom_angle_atom_site_label_2
_geom_angle_atom_site_label_3
_geom_angle
_geom_angle_site_symmetry_1
_geom_angle_site_symmetry_3
O1W Zn1 Br1 102.76(3) . 2_665
O1W Zn1 Br1 102.76(3) . .
Br1 Zn1 Br1 115.27(2) 2_665 .
O1W Zn1 Br1 102.76(3) . 3_565
Br1 Zn1 Br1 115.27(2) 2_665 3_565
Br1 Zn1 Br1 115.27(2) . 3_565
O2 C3 C4 121.2(12) . .
C3 C4 O1 120.9(11) . .
O1 C1 C2 117.9(10) . 3_565
O2 C2 C1 115.9(10) . 2_665
N1 C5 C6 108.0(4) . 3_565
N1 C5 C6 108.0(4) . 2_665
C6 C5 C6 110.9(4) 3_565 2_665
N1 C5 C6 108.0(4) . .
C6 C5 C6 110.9(4) 3_565 .
C6 C5 C6 110.9(4) 2_665 .
C3 O2 C2 109.4(15) . .
C1 O1 C4 117.9(10) . .

loop_
_geom_bond_atom_site_label_1
_geom_bond_atom_site_label_2
_geom_bond_distance
_geom_bond_site_symmetry_2
Zn1 O1W 2.089(6) .
Zn1 Br1 2.3738(6) 2_665
Zn1 Br1 2.3738(6) .
Zn1 Br1 2.3739(6) 3_565
N1 C5 1.516(12) .
C3 O2 1.342(14) .
C3 C4 1.35(2) .
C4 O1 1.360(15) .
C1 O1 1.325(12) .
C1 C2 1.43(2) 3_565
C2 O2 1.366(17) .
C2 C1 1.43(2) 2_665
C5 C6 1.517(8) 3_565
C5 C6 1.517(8) 2_665
C5 C6 1.517(8) .
